data_7708316
loop_
_publ_author_name
'Liu, Xiaxia'
'Lu, Liping'
'Zhu, Miaoli'
'Englert, Ulli'

_publ_section_title
;
 Design and synthesis of three new copper coordination polymers: efficient
 degradation of an organic dye at alkaline pH.
;
_journal_name_full 'Dalton transactions (Cambridge, England : 2003)'
_journal_paper_doi 10.1039/d1dt02463a
_journal_year 2021
_chemical_formula_moiety 'C29 H24 Cu N4 O14'
_chemical_formula_sum 'C29 H24 Cu N4 O14'
_chemical_formula_weight 716.06
_space_group_crystal_system triclinic
_space_group_IT_number 2
_space_group_name_Hall '-P 1'
_space_group_name_H-M_alt 'P -1'
_atom_sites_solution_hydrogens mixed
_audit_creation_method SHELXL-2018/3
_audit_update_record
;
2020-10-16 deposited with the CCDC.	2021-09-09 downloaded from the CCDC.
;
_cell_angle_alpha 86.015(14)
_cell_angle_beta 71.042(14)
_cell_angle_gamma 74.841(13)
_cell_formula_units_Z 2
_cell_length_a 10.606(5)
_cell_length_b 11.116(5)
_cell_length_c 13.624(6)
_cell_measurement_reflns_used 4807
_cell_measurement_temperature 298(2)
_cell_measurement_theta_max 28.04
_cell_measurement_theta_min 3.19
_cell_volume 1466.0(12)
_computing_structure_refinement 'SHELXL-2018/3 (Sheldrick, 2018)'
_diffrn_ambient_temperature 298(2)
_diffrn_measured_fraction_theta_full 0.963
_diffrn_measured_fraction_theta_max 0.963
_diffrn_measurement_device_type 'Bruker APEX-II CCD'
_diffrn_measurement_method '\f and \w scans'
_diffrn_radiation_type MoK\a
_diffrn_radiation_wavelength 0.71073
_diffrn_reflns_av_R_equivalents 0.0412
_diffrn_reflns_av_unetI/netI 0.0618
_diffrn_reflns_Laue_measured_fraction_full 0.963
_diffrn_reflns_Laue_measured_fraction_max 0.963
_diffrn_reflns_limit_h_max 12
_diffrn_reflns_limit_h_min -12
_diffrn_reflns_limit_k_max 13
_diffrn_reflns_limit_k_min -13
_diffrn_reflns_limit_l_max 16
_diffrn_reflns_limit_l_min -16
_diffrn_reflns_number 10913
_diffrn_reflns_point_group_measured_fraction_full 0.963
_diffrn_reflns_point_group_measured_fraction_max 0.963
_diffrn_reflns_theta_full 25.242
_diffrn_reflns_theta_max 25.497
_diffrn_reflns_theta_min 3.162
_diffrn_source 'sealed tube'
_exptl_absorpt_coefficient_mu 0.827
_exptl_crystal_colour green
_exptl_crystal_density_diffrn 1.622
_exptl_crystal_description flake
_exptl_crystal_F_000 734
_exptl_crystal_size_max 0.220
_exptl_crystal_size_mid 0.210
_exptl_crystal_size_min 0.200
_refine_diff_density_max 0.670
_refine_diff_density_min -0.438
_refine_diff_density_rms 0.080
_refine_ls_extinction_method none
_refine_ls_goodness_of_fit_ref 1.035
_refine_ls_hydrogen_treatment constr
_refine_ls_matrix_type full
_refine_ls_number_parameters 436
_refine_ls_number_reflns 5261
_refine_ls_number_restraints 0
_refine_ls_restrained_S_all 1.035
_refine_ls_R_factor_all 0.0690
_refine_ls_R_factor_gt 0.0482
_refine_ls_shift/su_max 0.000
_refine_ls_shift/su_mean 0.000
_refine_ls_structure_factor_coef Fsqd
_refine_ls_weighting_details 'w=1/[\s^2^(Fo^2^)+(0.0608P)^2^+1.1828P] where P=(Fo^2^+2Fc^2^)/3'
_refine_ls_weighting_scheme calc
_refine_ls_wR_factor_gt 0.1160
_refine_ls_wR_factor_ref 0.1279
_reflns_Friedel_coverage 0.000
_reflns_number_gt 4067
_reflns_number_total 5261
_reflns_threshold_expression 'I > 2\s(I)'
_cod_data_source_file d1dt02463a2.cif
_cod_data_source_block LX-Cu-G
_cod_original_cell_volume 1466.1(12)
_cod_database_code 7708316
_shelx_shelxl_version_number 2018/3
_shelx_space_group_comment
;
The symmetry employed for this shelxl refinement is uniquely defined
by the following loop, which should always be used as a source of
symmetry information in preference to the above space-group names.
They are only intended as comments.
;
_shelx_estimated_absorpt_t_min 0.839
_shelx_estimated_absorpt_t_max 0.852

loop_
_space_group_symop_operation_xyz
'x, y, z'
'-x, -y, -z'

loop_
_atom_site_label
_atom_site_type_symbol
_atom_site_fract_x
_atom_site_fract_y
_atom_site_fract_z
_atom_site_U_iso_or_equiv
_atom_site_adp_type
_atom_site_occupancy
_atom_site_site_symmetry_order
_atom_site_calc_flag
_atom_site_refinement_flags_posn
_atom_site_refinement_flags_adp
_atom_site_refinement_flags_occupancy
_atom_site_disorder_assembly
_atom_site_disorder_group
Cu1 Cu 0.42101(4) 0.21702(4) 0.28072(3) 0.02364(15) Uani 1 1 d . . . . .
O1 O 0.6075(2) 0.2482(2) 0.19032(19) 0.0263(6) Uani 1 1 d . . . . .
O2 O 0.4597(2) 0.4332(2) 0.23128(19) 0.0315(6) Uani 1 1 d . . . . .
O3 O 1.0187(3) 0.7064(2) 0.1308(2) 0.0336(6) Uani 1 1 d . . . . .
O4 O 0.9728(3) 0.7353(3) -0.0187(2) 0.0338(6) Uani 1 1 d . . . . .
H4 H 1.023929 0.782116 -0.029015 0.051 Uiso 1 1 calc R U . . .
O5 O 0.7050(3) 0.5261(2) -0.11477(19) 0.0308(6) Uani 1 1 d . . . . .
H5 H 0.662540 0.516561 -0.153085 0.046 Uiso 1 1 calc R U . . .
O6 O 0.6130(3) 0.3764(3) -0.0217(2) 0.0363(7) Uani 1 1 d . . . . .
O7 O 0.7059(3) 0.4140(3) 0.31876(19) 0.0357(7) Uani 1 1 d . . . . .
O8 O 1.2268(3) 0.2849(2) 0.35502(19) 0.0319(6) Uani 1 1 d . . . . .
O9 O 1.1530(3) 0.1164(3) 0.4224(2) 0.0411(7) Uani 1 1 d . . . . .
O10 O 1.1012(3) 0.2951(4) 0.6053(2) 0.0566(10) Uani 1 1 d . . . . .
O11 O 0.8910(3) 0.3701(4) 0.7109(2) 0.0673(12) Uani 1 1 d . . . . .
H11 H 0.929639 0.351104 0.755082 0.101 Uiso 1 1 calc R U . . .
O12 O -0.0081(5) 0.9610(3) 0.1841(3) 0.0847(14) Uani 1 1 d . . . . .
H12A H -0.013924 0.959189 0.245656 0.127 Uiso 1 1 d R U . . .
H12B H 0.023667 0.889301 0.161055 0.127 Uiso 1 1 d R U . . .
O13 O 0.9855(6) 0.9780(5) 0.3800(3) 0.111(2) Uani 1 1 d . . . . .
H13A H 0.938241 0.945579 0.429117 0.166 Uiso 1 1 d R U . . .
H13B H 1.046954 0.991645 0.398341 0.166 Uiso 1 1 d R U . . .
O14 O 0.1323(3) 0.8807(3) 0.9298(2) 0.0448(7) Uani 1 1 d . . . . .
H14A H 0.095548 0.928853 0.892875 0.067 Uiso 1 1 d R U . . .
H14B H 0.208611 0.844276 0.891838 0.067 Uiso 1 1 d R U . . .
N1 N 0.4874(3) 0.1903(3) 0.4038(2) 0.0267(7) Uani 1 1 d . . . . .
N2 N 0.5004(3) 0.1705(3) 0.5632(2) 0.0286(7) Uani 1 1 d . . . . .
N3 N 0.3791(3) 0.1371(3) 1.0009(2) 0.0229(6) Uani 1 1 d . . . . .
C1 C 0.6917(3) 0.4366(3) 0.1501(3) 0.0207(7) Uani 1 1 d . . . . .
C2 C 0.7500(3) 0.4646(3) 0.2214(3) 0.0242(8) Uani 1 1 d . . . . .
C3 C 0.8367(4) 0.5441(3) 0.1983(3) 0.0249(8) Uani 1 1 d . . . . .
H3 H 0.872255 0.562759 0.247708 0.030 Uiso 1 1 calc R U . . .
C4 C 0.8699(3) 0.5961(3) 0.0987(3) 0.0230(7) Uani 1 1 d . . . . .
C5 C 0.8157(3) 0.5673(3) 0.0254(3) 0.0222(7) Uani 1 1 d . . . . .
H5A H 0.838231 0.601252 -0.040467 0.027 Uiso 1 1 calc R U . . .
C6 C 0.7282(3) 0.4881(3) 0.0503(3) 0.0204(7) Uani 1 1 d . . . . .
C7 C 0.5784(4) 0.3677(3) 0.1914(2) 0.0229(7) Uani 1 1 d . . . . .
C8 C 0.9612(4) 0.6845(3) 0.0722(3) 0.0236(7) Uani 1 1 d . . . . .
C9 C 0.6753(3) 0.4562(3) -0.0311(3) 0.0235(7) Uani 1 1 d . . . . .
C10 C 0.7831(4) 0.4020(3) 0.3864(3) 0.0270(8) Uani 1 1 d . . . . .
C11 C 0.9196(4) 0.3328(3) 0.3591(3) 0.0279(8) Uani 1 1 d . . . . .
H11A H 0.965349 0.300468 0.292106 0.033 Uiso 1 1 calc R U . . .
C12 C 0.9876(4) 0.3123(3) 0.4340(3) 0.0235(7) Uani 1 1 d . . . . .
C13 C 0.9158(4) 0.3619(3) 0.5344(3) 0.0263(8) Uani 1 1 d . . . . .
C14 C 0.7801(4) 0.4336(4) 0.5580(3) 0.0335(9) Uani 1 1 d . . . . .
H14 H 0.733831 0.468028 0.624261 0.040 Uiso 1 1 calc R U . . .
C15 C 0.7131(4) 0.4543(4) 0.4839(3) 0.0310(9) Uani 1 1 d . . . . .
H15 H 0.622724 0.502461 0.499779 0.037 Uiso 1 1 calc R U . . .
C16 C 1.1345(4) 0.2298(4) 0.4033(3) 0.0264(8) Uani 1 1 d . . . . .
C17 C 0.9813(4) 0.3384(4) 0.6183(3) 0.0315(9) Uani 1 1 d . . . . .
C18 C 0.6248(4) 0.1572(4) 0.3990(3) 0.0299(8) Uani 1 1 d . . . . .
H18 H 0.699286 0.145780 0.338103 0.036 Uiso 1 1 calc R U . . .
C19 C 0.6347(4) 0.1439(4) 0.4956(3) 0.0331(9) Uani 1 1 d . . . . .
H19 H 0.715185 0.121518 0.513399 0.040 Uiso 1 1 calc R U . . .
C20 C 0.4160(4) 0.1980(4) 0.5042(3) 0.0294(8) Uani 1 1 d . . . . .
H20 H 0.320281 0.219391 0.530604 0.035 Uiso 1 1 calc R U . . .
C21 C 0.4635(4) 0.1680(3) 0.6754(3) 0.0256(8) Uani 1 1 d . . . . .
C22 C 0.5352(4) 0.2179(4) 0.7241(3) 0.0390(10) Uani 1 1 d . . . . .
H22 H 0.602034 0.257538 0.685092 0.047 Uiso 1 1 calc R U . . .
C23 C 0.5076(4) 0.2088(4) 0.8310(3) 0.0365(10) Uani 1 1 d . . . . .
H23 H 0.555840 0.242441 0.863384 0.044 Uiso 1 1 calc R U . . .
C24 C 0.4073(4) 0.1492(3) 0.8898(3) 0.0222(7) Uani 1 1 d . . . . .
C25 C 0.3321(4) 0.1035(3) 0.8413(3) 0.0291(8) Uani 1 1 d . . . . .
H25 H 0.262826 0.066758 0.880603 0.035 Uiso 1 1 calc R U . . .
C26 C 0.3601(4) 0.1125(4) 0.7341(3) 0.0304(8) Uani 1 1 d . . . . .
H26 H 0.309784 0.081490 0.701895 0.036 Uiso 1 1 calc R U . . .
C27 C 0.4352(4) 0.1851(3) 1.0604(3) 0.0248(8) Uani 1 1 d . . . . .
H27 H 0.501151 0.230377 1.034741 0.030 Uiso 1 1 calc R U . . .
N4 N 0.3843(3) 0.1595(3) 1.1599(2) 0.0243(6) Uani 1 1 d . . . . .
C29 C 0.2893(4) 0.0915(3) 1.1647(3) 0.0298(8) Uani 1 1 d . . . . .
H29 H 0.236775 0.060784 1.224982 0.036 Uiso 1 1 calc R U . . .
C30 C 0.2855(4) 0.0771(3) 1.0680(3) 0.0291(8) Uani 1 1 d . . . . .
H30 H 0.230797 0.035107 1.049894 0.035 Uiso 1 1 calc R U . . .

loop_
_atom_site_aniso_label
_atom_site_aniso_U_11
_atom_site_aniso_U_22
_atom_site_aniso_U_33
_atom_site_aniso_U_23
_atom_site_aniso_U_13
_atom_site_aniso_U_12
Cu1 0.0231(2) 0.0350(3) 0.0155(2) 0.00142(17) -0.00528(17) -0.01336(18)
O1 0.0247(13) 0.0321(14) 0.0247(14) 0.0032(11) -0.0057(11) -0.0151(11)
O2 0.0175(13) 0.0484(16) 0.0259(14) -0.0016(12) -0.0049(11) -0.0060(11)
O3 0.0406(16) 0.0410(15) 0.0316(15) 0.0076(12) -0.0188(13) -0.0235(13)
O4 0.0367(16) 0.0411(16) 0.0343(16) 0.0157(13) -0.0172(13) -0.0245(13)
O5 0.0340(15) 0.0451(16) 0.0216(14) 0.0079(12) -0.0134(11) -0.0199(12)
O6 0.0455(17) 0.0459(16) 0.0315(16) 0.0068(13) -0.0180(13) -0.0298(14)
O7 0.0327(15) 0.0656(19) 0.0233(14) 0.0162(13) -0.0166(12) -0.0310(14)
O8 0.0267(14) 0.0445(16) 0.0241(14) -0.0050(12) -0.0017(11) -0.0148(12)
O9 0.0350(16) 0.0378(16) 0.0446(18) 0.0090(13) -0.0057(13) -0.0100(13)
O10 0.0246(16) 0.110(3) 0.0291(17) -0.0055(17) -0.0104(13) -0.0023(17)
O11 0.0424(19) 0.121(3) 0.0212(16) -0.0189(18) -0.0140(14) 0.0193(19)
O12 0.151(4) 0.045(2) 0.081(3) 0.006(2) -0.070(3) -0.021(2)
O13 0.182(5) 0.141(4) 0.048(3) 0.016(3) -0.026(3) -0.125(4)
O14 0.0359(16) 0.0387(16) 0.054(2) 0.0056(14) -0.0024(14) -0.0152(13)
N1 0.0301(17) 0.0351(17) 0.0171(15) 0.0001(13) -0.0073(13) -0.0119(14)
N2 0.0296(17) 0.0400(18) 0.0180(16) 0.0022(13) -0.0082(13) -0.0118(14)
N3 0.0259(16) 0.0257(15) 0.0201(15) 0.0014(12) -0.0097(12) -0.0089(13)
C1 0.0162(16) 0.0247(17) 0.0202(18) -0.0018(14) -0.0050(13) -0.0041(14)
C2 0.0191(17) 0.0336(19) 0.0188(18) 0.0037(15) -0.0060(14) -0.0058(15)
C3 0.0241(18) 0.0328(19) 0.0239(19) -0.0001(15) -0.0121(15) -0.0120(15)
C4 0.0177(17) 0.0243(18) 0.0256(19) -0.0002(15) -0.0065(14) -0.0035(14)
C5 0.0200(17) 0.0267(18) 0.0190(18) 0.0008(14) -0.0046(14) -0.0064(14)
C6 0.0159(16) 0.0237(17) 0.0202(18) -0.0022(14) -0.0049(13) -0.0032(13)
C7 0.0258(19) 0.036(2) 0.0121(17) 0.0037(15) -0.0100(14) -0.0123(16)
C8 0.0226(18) 0.0234(18) 0.0238(19) -0.0019(15) -0.0073(15) -0.0038(14)
C9 0.0198(17) 0.0303(19) 0.0186(18) 0.0006(15) -0.0046(14) -0.0054(15)
C10 0.0289(19) 0.037(2) 0.0237(19) 0.0087(16) -0.0137(16) -0.0190(16)
C11 0.0288(19) 0.042(2) 0.0152(18) 0.0008(16) -0.0038(15) -0.0170(17)
C12 0.0237(18) 0.0299(19) 0.0209(18) 0.0033(15) -0.0071(14) -0.0144(15)
C13 0.0253(19) 0.0327(19) 0.0237(19) -0.0014(15) -0.0087(15) -0.0105(15)
C14 0.033(2) 0.043(2) 0.024(2) -0.0065(17) -0.0091(17) -0.0051(18)
C15 0.027(2) 0.037(2) 0.031(2) 0.0029(17) -0.0129(17) -0.0082(17)
C16 0.0252(19) 0.040(2) 0.0145(18) -0.0028(15) -0.0035(14) -0.0120(16)
C17 0.032(2) 0.040(2) 0.022(2) -0.0027(17) -0.0100(16) -0.0066(17)
C18 0.0258(19) 0.041(2) 0.0220(19) 0.0011(16) -0.0050(15) -0.0101(17)
C19 0.0216(19) 0.051(2) 0.027(2) 0.0043(18) -0.0097(16) -0.0085(17)
C20 0.0266(19) 0.044(2) 0.0210(19) 0.0019(16) -0.0097(15) -0.0122(17)
C21 0.0291(19) 0.0322(19) 0.0166(18) -0.0002(15) -0.0086(15) -0.0080(16)
C22 0.044(2) 0.059(3) 0.025(2) 0.0053(19) -0.0096(18) -0.034(2)
C23 0.045(2) 0.056(3) 0.022(2) 0.0047(18) -0.0139(18) -0.033(2)
C24 0.0271(18) 0.0228(17) 0.0173(18) -0.0037(14) -0.0076(14) -0.0056(14)
C25 0.033(2) 0.036(2) 0.024(2) -0.0011(16) -0.0085(16) -0.0186(17)
C26 0.035(2) 0.040(2) 0.025(2) -0.0044(16) -0.0138(17) -0.0185(17)
C27 0.0275(19) 0.0311(19) 0.0196(19) -0.0002(15) -0.0079(15) -0.0131(16)
N4 0.0258(16) 0.0320(16) 0.0179(15) 0.0009(12) -0.0083(12) -0.0106(13)
C29 0.030(2) 0.038(2) 0.023(2) 0.0060(16) -0.0052(16) -0.0163(17)
C30 0.031(2) 0.037(2) 0.026(2) 0.0055(16) -0.0091(16) -0.0214(17)

loop_
_atom_type_symbol
_atom_type_description
_atom_type_scat_dispersion_real
_atom_type_scat_dispersion_imag
_atom_type_scat_source
C C 0.0033 0.0016 'International Tables Vol C Tables 4.2.6.8 and 6.1.1.4'
H H 0.0000 0.0000 'International Tables Vol C Tables 4.2.6.8 and 6.1.1.4'
N N 0.0061 0.0033 'International Tables Vol C Tables 4.2.6.8 and 6.1.1.4'
O O 0.0106 0.0060 'International Tables Vol C Tables 4.2.6.8 and 6.1.1.4'
Cu Cu 0.3201 1.2651 'International Tables Vol C Tables 4.2.6.8 and 6.1.1.4'

loop_
_geom_angle_atom_site_label_1
_geom_angle_atom_site_label_2
_geom_angle_atom_site_label_3
_geom_angle
_geom_angle_site_symmetry_1
_geom_angle_site_symmetry_3
_geom_angle_publ_flag
O8 Cu1 N4 93.49(12) 1_455 1_554 ?
O8 Cu1 N1 97.45(12) 1_455 . ?
N4 Cu1 N1 153.66(12) 1_554 . ?
O8 Cu1 O1 148.49(11) 1_455 . ?
N4 Cu1 O1 93.05(11) 1_554 . ?
N1 Cu1 O1 90.03(11) . . ?
C7 O1 Cu1 101.1(2) . . ?
C8 O4 H4 109.5 . . ?
C9 O5 H5 109.5 . . ?
C2 O7 C10 120.1(3) . . ?
C16 O8 Cu1 130.1(3) . 1_655 ?
C17 O11 H11 109.5 . . ?
H12A O12 H12B 107.8 . . ?
H13A O13 H13B 106.8 . . ?
H14A O14 H14B 106.3 . . ?
C20 N1 C18 105.4(3) . . ?
C20 N1 Cu1 129.7(3) . . ?
C18 N1 Cu1 124.9(2) . . ?
C20 N2 C19 107.0(3) . . ?
C20 N2 C21 128.4(3) . . ?
C19 N2 C21 124.5(3) . . ?
C27 N3 C30 106.5(3) . . ?
C27 N3 C24 126.8(3) . . ?
C30 N3 C24 126.7(3) . . ?
C2 C1 C6 117.8(3) . . ?
C2 C1 C7 116.8(3) . . ?
C6 C1 C7 124.8(3) . . ?
C3 C2 O7 123.1(3) . . ?
C3 C2 C1 122.3(3) . . ?
O7 C2 C1 114.5(3) . . ?
C2 C3 C4 118.9(3) . . ?
C2 C3 H3 120.5 . . ?
C4 C3 H3 120.5 . . ?
C5 C4 C3 119.9(3) . . ?
C5 C4 C8 119.9(3) . . ?
C3 C4 C8 120.1(3) . . ?
C6 C5 C4 120.2(3) . . ?
C6 C5 H5A 119.9 . . ?
C4 C5 H5A 119.9 . . ?
C5 C6 C1 120.8(3) . . ?
C5 C6 C9 118.9(3) . . ?
C1 C6 C9 120.4(3) . . ?
O2 C7 O1 122.6(3) . . ?
O2 C7 C1 116.4(3) . . ?
O1 C7 C1 120.9(3) . . ?
O3 C8 O4 123.6(3) . . ?
O3 C8 C4 122.6(3) . . ?
O4 C8 C4 113.8(3) . . ?
O6 C9 O5 124.4(3) . . ?
O6 C9 C6 124.0(3) . . ?
O5 C9 C6 111.6(3) . . ?
C15 C10 C11 122.2(3) . . ?
C15 C10 O7 116.0(3) . . ?
C11 C10 O7 121.6(3) . . ?
C10 C11 C12 119.2(3) . . ?
C10 C11 H11A 120.4 . . ?
C12 C11 H11A 120.4 . . ?
C13 C12 C11 119.1(3) . . ?
C13 C12 C16 123.0(3) . . ?
C11 C12 C16 117.8(3) . . ?
C14 C13 C12 120.0(3) . . ?
C14 C13 C17 118.8(3) . . ?
C12 C13 C17 121.3(3) . . ?
C15 C14 C13 120.9(4) . . ?
C15 C14 H14 119.5 . . ?
C13 C14 H14 119.5 . . ?
C10 C15 C14 118.6(4) . . ?
C10 C15 H15 120.7 . . ?
C14 C15 H15 120.7 . . ?
O9 C16 O8 126.2(3) . . ?
O9 C16 C12 118.9(3) . . ?
O8 C16 C12 114.8(3) . . ?
O10 C17 O11 122.5(3) . . ?
O10 C17 C13 125.2(4) . . ?
O11 C17 C13 112.3(3) . . ?
C19 C18 N1 110.1(3) . . ?
C19 C18 H18 124.9 . . ?
N1 C18 H18 124.9 . . ?
C18 C19 N2 106.2(3) . . ?
C18 C19 H19 126.9 . . ?
N2 C19 H19 126.9 . . ?
N1 C20 N2 111.3(3) . . ?
N1 C20 H20 124.4 . . ?
N2 C20 H20 124.4 . . ?
C22 C21 C26 119.9(3) . . ?
C22 C21 N2 119.5(3) . . ?
C26 C21 N2 120.6(3) . . ?
C21 C22 C23 120.3(4) . . ?
C21 C22 H22 119.9 . . ?
C23 C22 H22 119.9 . . ?
C22 C23 C24 120.0(3) . . ?
C22 C23 H23 120.0 . . ?
C24 C23 H23 120.0 . . ?
C25 C24 C23 119.6(3) . . ?
C25 C24 N3 119.7(3) . . ?
C23 C24 N3 120.6(3) . . ?
C24 C25 C26 120.3(3) . . ?
C24 C25 H25 119.8 . . ?
C26 C25 H25 119.8 . . ?
C21 C26 C25 119.8(3) . . ?
C21 C26 H26 120.1 . . ?
C25 C26 H26 120.1 . . ?
N4 C27 N3 111.5(3) . . ?
N4 C27 H27 124.2 . . ?
N3 C27 H27 124.2 . . ?
C27 N4 C29 105.8(3) . . ?
C27 N4 Cu1 128.1(2) . 1_556 ?
C29 N4 Cu1 126.0(2) . 1_556 ?
C30 C29 N4 109.4(3) . . ?
C30 C29 H29 125.3 . . ?
N4 C29 H29 125.3 . . ?
C29 C30 N3 106.8(3) . . ?
C29 C30 H30 126.6 . . ?
N3 C30 H30 126.6 . . ?

loop_
_geom_bond_atom_site_label_1
_geom_bond_atom_site_label_2
_geom_bond_distance
_geom_bond_site_symmetry_2
_geom_bond_publ_flag
Cu1 O8 1.943(3) 1_455 ?
Cu1 N4 1.991(3) 1_554 ?
Cu1 N1 1.996(3) . ?
Cu1 O1 2.066(2) . ?
O1 C7 1.283(4) . ?
O2 C7 1.242(4) . ?
O3 C8 1.221(4) . ?
O4 C8 1.306(4) . ?
O4 H4 0.8200 . ?
O5 C9 1.332(4) . ?
O5 H5 0.8200 . ?
O6 C9 1.215(4) . ?
O7 C2 1.388(4) . ?
O7 C10 1.399(4) . ?
O8 C16 1.267(4) . ?
O9 C16 1.247(4) . ?
O10 C17 1.193(5) . ?
O11 C17 1.316(5) . ?
O11 H11 0.8200 . ?
O12 H12A 0.8200 . ?
O12 H12B 0.8198 . ?
O13 H13A 0.8199 . ?
O13 H13B 0.8200 . ?
O14 H14A 0.8201 . ?
O14 H14B 0.8201 . ?
N1 C20 1.328(5) . ?
N1 C18 1.387(5) . ?
N2 C20 1.353(4) . ?
N2 C19 1.389(5) . ?
N2 C21 1.450(4) . ?
N3 C27 1.356(4) . ?
N3 C30 1.393(4) . ?
N3 C24 1.448(4) . ?
C1 C2 1.398(5) . ?
C1 C6 1.411(5) . ?
C1 C7 1.526(5) . ?
C2 C3 1.387(5) . ?
C3 C4 1.409(5) . ?
C3 H3 0.9300 . ?
C4 C5 1.394(5) . ?
C4 C8 1.503(5) . ?
C5 C6 1.391(5) . ?
C5 H5A 0.9300 . ?
C6 C9 1.494(5) . ?
C10 C15 1.376(5) . ?
C10 C11 1.391(5) . ?
C11 C12 1.404(5) . ?
C11 H11A 0.9300 . ?
C12 C13 1.402(5) . ?
C12 C16 1.525(5) . ?
C13 C14 1.395(5) . ?
C13 C17 1.496(5) . ?
C14 C15 1.387(5) . ?
C14 H14 0.9300 . ?
C15 H15 0.9300 . ?
C18 C19 1.349(5) . ?
C18 H18 0.9300 . ?
C19 H19 0.9300 . ?
C20 H20 0.9300 . ?
C21 C22 1.388(5) . ?
C21 C26 1.392(5) . ?
C22 C23 1.392(5) . ?
C22 H22 0.9300 . ?
C23 C24 1.397(5) . ?
C23 H23 0.9300 . ?
C24 C25 1.389(5) . ?
C25 C26 1.395(5) . ?
C25 H25 0.9300 . ?
C26 H26 0.9300 . ?
C27 N4 1.328(4) . ?
C27 H27 0.9300 . ?
N4 C29 1.392(5) . ?
C29 C30 1.353(5) . ?
C29 H29 0.9300 . ?
C30 H30 0.9300 . ?

loop_
_geom_hbond_atom_site_label_D
_geom_hbond_atom_site_label_H
_geom_hbond_atom_site_label_A
_geom_hbond_distance_DH
_geom_hbond_distance_HA
_geom_hbond_distance_DA
_geom_hbond_angle_DHA
_geom_hbond_site_symmetry_A
_geom_hbond_publ_flag
O4 H4 O14 0.82 1.73 2.542(4) 171.3 1_654 yes
O5 H5 O2 0.82 1.89 2.658(3) 156.0 2_665 yes
O11 H11 O3 0.82 1.83 2.637(4) 166.5 2_766 yes
O12 H12A O13 0.82 1.85 2.667(6) 170.4 1_455 yes
O12 H12B O3 0.82 2.12 2.889(5) 156.2 1_455 yes
O13 H13A O9 0.82 2.09 2.890(5) 163.4 2_766 yes
O13 H13B O9 0.82 2.10 2.841(5) 150.1 1_565 yes
O14 H14A O12 0.82 1.82 2.642(5) 177.5 2_576 yes
O14 H14B O1 0.82 1.95 2.770(4) 176.2 2_666 yes

loop_
_geom_torsion_atom_site_label_1
_geom_torsion_atom_site_label_2
_geom_torsion_atom_site_label_3
_geom_torsion_atom_site_label_4
_geom_torsion
_geom_torsion_site_symmetry_1
_geom_torsion_site_symmetry_2
_geom_torsion_site_symmetry_3
_geom_torsion_site_symmetry_4
_geom_torsion_publ_flag
C10 O7 C2 C3 -23.8(5) . . . . ?
C10 O7 C2 C1 160.8(3) . . . . ?
C6 C1 C2 C3 2.6(5) . . . . ?
C7 C1 C2 C3 -169.1(3) . . . . ?
C6 C1 C2 O7 178.0(3) . . . . ?
C7 C1 C2 O7 6.3(4) . . . . ?
O7 C2 C3 C4 -176.6(3) . . . . ?
C1 C2 C3 C4 -1.6(5) . . . . ?
C2 C3 C4 C5 0.0(5) . . . . ?
C2 C3 C4 C8 178.8(3) . . . . ?
C3 C4 C5 C6 0.4(5) . . . . ?
C8 C4 C5 C6 -178.3(3) . . . . ?
C4 C5 C6 C1 0.6(5) . . . . ?
C4 C5 C6 C9 -178.2(3) . . . . ?
C2 C1 C6 C5 -2.1(5) . . . . ?
C7 C1 C6 C5 168.9(3) . . . . ?
C2 C1 C6 C9 176.7(3) . . . . ?
C7 C1 C6 C9 -12.3(5) . . . . ?
Cu1 O1 C7 O2 -6.3(4) . . . . ?
Cu1 O1 C7 C1 169.2(2) . . . . ?
C2 C1 C7 O2 85.4(4) . . . . ?
C6 C1 C7 O2 -85.6(4) . . . . ?
C2 C1 C7 O1 -90.3(4) . . . . ?
C6 C1 C7 O1 98.6(4) . . . . ?
C5 C4 C8 O3 -175.0(3) . . . . ?
C3 C4 C8 O3 6.3(5) . . . . ?
C5 C4 C8 O4 5.1(5) . . . . ?
C3 C4 C8 O4 -173.6(3) . . . . ?
C5 C6 C9 O6 170.4(3) . . . . ?
C1 C6 C9 O6 -8.4(5) . . . . ?
C5 C6 C9 O5 -9.7(4) . . . . ?
C1 C6 C9 O5 171.5(3) . . . . ?
C2 O7 C10 C15 126.4(4) . . . . ?
C2 O7 C10 C11 -58.6(5) . . . . ?
C15 C10 C11 C12 1.8(5) . . . . ?
O7 C10 C11 C12 -172.9(3) . . . . ?
C10 C11 C12 C13 0.2(5) . . . . ?
C10 C11 C12 C16 176.6(3) . . . . ?
C11 C12 C13 C14 -1.9(5) . . . . ?
C16 C12 C13 C14 -178.0(3) . . . . ?
C11 C12 C13 C17 177.4(3) . . . . ?
C16 C12 C13 C17 1.2(5) . . . . ?
C12 C13 C14 C15 1.7(6) . . . . ?
C17 C13 C14 C15 -177.6(4) . . . . ?
C11 C10 C15 C14 -2.1(6) . . . . ?
O7 C10 C15 C14 173.0(3) . . . . ?
C13 C14 C15 C10 0.3(6) . . . . ?
Cu1 O8 C16 O9 7.7(5) 1_655 . . . ?
Cu1 O8 C16 C12 -168.5(2) 1_655 . . . ?
C13 C12 C16 O9 82.7(4) . . . . ?
C11 C12 C16 O9 -93.5(4) . . . . ?
C13 C12 C16 O8 -100.7(4) . . . . ?
C11 C12 C16 O8 83.1(4) . . . . ?
C14 C13 C17 O10 -168.2(4) . . . . ?
C12 C13 C17 O10 12.5(6) . . . . ?
C14 C13 C17 O11 12.2(5) . . . . ?
C12 C13 C17 O11 -167.0(4) . . . . ?
C20 N1 C18 C19 0.7(4) . . . . ?
Cu1 N1 C18 C19 -178.7(3) . . . . ?
N1 C18 C19 N2 -0.6(4) . . . . ?
C20 N2 C19 C18 0.3(4) . . . . ?
C21 N2 C19 C18 -179.7(3) . . . . ?
C18 N1 C20 N2 -0.5(4) . . . . ?
Cu1 N1 C20 N2 178.8(2) . . . . ?
C19 N2 C20 N1 0.2(4) . . . . ?
C21 N2 C20 N1 -179.9(3) . . . . ?
C20 N2 C21 C22 -137.8(4) . . . . ?
C19 N2 C21 C22 42.2(5) . . . . ?
C20 N2 C21 C26 44.3(6) . . . . ?
C19 N2 C21 C26 -135.7(4) . . . . ?
C26 C21 C22 C23 2.3(6) . . . . ?
N2 C21 C22 C23 -175.7(4) . . . . ?
C21 C22 C23 C24 0.0(7) . . . . ?
C22 C23 C24 C25 -2.4(6) . . . . ?
C22 C23 C24 N3 178.9(4) . . . . ?
C27 N3 C24 C25 -174.4(3) . . . . ?
C30 N3 C24 C25 3.4(5) . . . . ?
C27 N3 C24 C23 4.3(5) . . . . ?
C30 N3 C24 C23 -178.0(4) . . . . ?
C23 C24 C25 C26 2.5(6) . . . . ?
N3 C24 C25 C26 -178.8(3) . . . . ?
C22 C21 C26 C25 -2.1(6) . . . . ?
N2 C21 C26 C25 175.7(3) . . . . ?
C24 C25 C26 C21 -0.3(6) . . . . ?
C30 N3 C27 N4 0.2(4) . . . . ?
C24 N3 C27 N4 178.3(3) . . . . ?
N3 C27 N4 C29 -0.3(4) . . . . ?
N3 C27 N4 Cu1 -175.4(2) . . . 1_556 ?
C27 N4 C29 C30 0.3(4) . . . . ?
Cu1 N4 C29 C30 175.5(3) 1_556 . . . ?
N4 C29 C30 N3 -0.2(4) . . . . ?
C27 N3 C30 C29 0.0(4) . . . . ?
C24 N3 C30 C29 -178.2(3) . . . . ?
